data_7064352
loop_
_publ_author_name
'Rayasingh, Amlan Ranjan'
'Manivannan, Vadivelu'

_publ_section_title
;
 Synthesis, structure, and catalytic- and bio-activity of some metal
 complexes and a coordination polymer featuring imidazo[1,5-a]pyridine and
 chromen[4,3-b]pyrrole-4-one
;
_journal_issue 16
_journal_name_full 'New Journal of Chemistry'
_journal_page_first 6746
_journal_page_last 6760
_journal_paper_doi 10.1039/D6NJ00431H
_journal_volume 50
_journal_year 2026
_chemical_formula_moiety 'C18 H12 Br Cl2 N3 Pt'
_chemical_formula_sum 'C18 H12 Br Cl2 N3 Pt'
_chemical_formula_weight 616.21
_space_group_crystal_system monoclinic
_space_group_IT_number 15
_space_group_name_Hall '-C 2yc'
_space_group_name_H-M_alt 'C 1 2/c 1'
_atom_sites_solution_hydrogens geom
_atom_sites_solution_primary dual
_audit_creation_date 2025-03-22
_audit_creation_method
;
Olex2 1.5
(compiled 2021.12.09 svn.r5202d8cf for OlexSys, GUI svn.r6439)
;
_audit_update_record
;
2025-05-24 deposited with the CCDC.	2026-03-24 downloaded from the CCDC.
;
_cell_angle_alpha 90
_cell_angle_beta 116.0950(10)
_cell_angle_gamma 90
_cell_formula_units_Z 8
_cell_length_a 25.7953(9)
_cell_length_b 11.0716(4)
_cell_length_c 14.8496(5)
_cell_measurement_reflns_used 9951
_cell_measurement_temperature 295.00
_cell_measurement_theta_max 27.10
_cell_measurement_theta_min 2.30
_cell_volume 3808.7(2)
_computing_cell_refinement 'SAINT V8.40B (?, 2016)'
_computing_data_reduction 'SAINT V8.40B (?, 2016)'
_computing_molecular_graphics 'Olex2 1.5 (Dolomanov et al., 2009)'
_computing_publication_material 'Olex2 1.5 (Dolomanov et al., 2009)'
_computing_structure_refinement 'XL  (Sheldrick, 2008)'
_computing_structure_solution 'SHELXT 2018/2 (Sheldrick, 2018)'
_diffrn_ambient_temperature 295.00
_diffrn_detector 'CCD area detector'
_diffrn_detector_area_resol_mean 7.9
_diffrn_detector_type 'Bruker SMART CCD 1K area detector'
_diffrn_measured_fraction_theta_full 0.986
_diffrn_measured_fraction_theta_max 0.982
_diffrn_measurement_device 'three-circle diffractometer'
_diffrn_measurement_device_type 'Bruker APEX-II CCD'
_diffrn_measurement_method '\w scans'
_diffrn_radiation_monochromator graphite
_diffrn_radiation_probe x-ray
_diffrn_radiation_type MoK\a
_diffrn_radiation_wavelength 0.71073
_diffrn_reflns_av_R_equivalents 0.0389
_diffrn_reflns_av_unetI/netI 0.0195
_diffrn_reflns_Laue_measured_fraction_full 0.986
_diffrn_reflns_Laue_measured_fraction_max 0.982
_diffrn_reflns_limit_h_max 32
_diffrn_reflns_limit_h_min -32
_diffrn_reflns_limit_k_max 14
_diffrn_reflns_limit_k_min -14
_diffrn_reflns_limit_l_max 19
_diffrn_reflns_limit_l_min -19
_diffrn_reflns_number 47904
_diffrn_reflns_point_group_measured_fraction_full 0.986
_diffrn_reflns_point_group_measured_fraction_max 0.982
_diffrn_reflns_theta_full 25.242
_diffrn_reflns_theta_max 27.097
_diffrn_reflns_theta_min 2.304
_diffrn_source 'sealed X-ray tube'
_diffrn_source_current 1.4
_diffrn_source_power 0.07
_diffrn_source_target Mo
_diffrn_source_voltage 50.0
_diffrn_standards_number 0
_exptl_absorpt_coefficient_mu 9.752
_exptl_absorpt_correction_T_max 0.7455
_exptl_absorpt_correction_T_min 0.3857
_exptl_absorpt_correction_type multi-scan
_exptl_absorpt_process_details
;
SADABS-2016/2 (Bruker,2016/2) was used for absorption correction.
wR2(int) was 0.1175 before and 0.0525 after correction.
The Ratio of minimum to maximum transmission is 0.5174.
The \l/2 correction factor is Not present.
;
_exptl_crystal_colour 'metallic light yellow'
_exptl_crystal_colour_lustre metallic
_exptl_crystal_colour_modifier light
_exptl_crystal_colour_primary yellow
_exptl_crystal_density_diffrn 2.149
_exptl_crystal_description block
_exptl_crystal_F_000 2304
_exptl_crystal_size_max 0.18
_exptl_crystal_size_mid 0.14
_exptl_crystal_size_min 0.12
_refine_diff_density_max 2.345
_refine_diff_density_min -1.089
_refine_diff_density_rms 0.130
_refine_ls_extinction_method none
_refine_ls_goodness_of_fit_ref 1.094
_refine_ls_hydrogen_treatment constr
_refine_ls_matrix_type full
_refine_ls_number_parameters 226
_refine_ls_number_reflns 4108
_refine_ls_number_restraints 0
_refine_ls_restrained_S_all 1.094
_refine_ls_R_factor_all 0.0436
_refine_ls_R_factor_gt 0.0310
_refine_ls_shift/su_max 0.002
_refine_ls_shift/su_mean 0.000
_refine_ls_structure_factor_coef Fsqd
_refine_ls_weighting_details 'w=1/[\s^2^(Fo^2^)+(0.0152P)^2^+43.6681P] where P=(Fo^2^+2Fc^2^)/3'
_refine_ls_weighting_scheme calc
_refine_ls_wR_factor_gt 0.0607
_refine_ls_wR_factor_ref 0.0682
_reflns_Friedel_coverage 0.000
_reflns_number_gt 3437
_reflns_number_total 4108
_reflns_threshold_expression 'I > 2\s(I)'
_cod_data_source_file d6nj00431h2.cif
_cod_data_source_block 3d
_cod_depositor_comments 'Adding full bibliography for 7064343--7064354.cif.'
_cod_database_code 7064352
_shelx_shelxl_version_number 2019/1
_shelx_space_group_comment
;
The symmetry employed for this shelxl refinement is uniquely defined
by the following loop, which should always be used as a source of
symmetry information in preference to the above space-group names.
They are only intended as comments.
;
_olex2_refinement_description
;
1. Fixed Uiso
 At 1.2 times of:
  All C(H) groups
2.a Aromatic/amide H refined with riding coordinates:
 C2(H2), C3(H3), C4(H4), C5(H5), C10(H10), C11(H11), C12(H12), C13(H13),
 C15(H15), C16(H16), C17(H17), C18(H18)
;
_smtbx_masks_void_probe_radius 1.2
_smtbx_masks_void_truncation_radius 1.2
_olex2_submission_special_instructions 'No special instructions were received'

loop_
_space_group_symop_operation_xyz
'x, y, z'
'-x, y, -z+1/2'
'x+1/2, y+1/2, z'
'-x+1/2, y+1/2, -z+1/2'
'-x, -y, -z'
'x, -y, z-1/2'
'-x+1/2, -y+1/2, -z'
'x+1/2, -y+1/2, z-1/2'

loop_
_atom_site_label
_atom_site_type_symbol
_atom_site_fract_x
_atom_site_fract_y
_atom_site_fract_z
_atom_site_U_iso_or_equiv
_atom_site_adp_type
_atom_site_occupancy
_atom_site_site_symmetry_order
_atom_site_calc_flag
_atom_site_refinement_flags_posn
_atom_site_refinement_flags_adp
_atom_site_refinement_flags_occupancy
_atom_site_disorder_assembly
_atom_site_disorder_group
Pt1 Pt 0.28848(2) 0.94034(2) 0.68372(2) 0.03503(7) Uani 1 1 d . . . . .
Br1 Br 0.47801(3) 0.76360(9) 0.84797(7) 0.0824(3) Uani 1 1 d . . . . .
Cl1 Cl 0.25945(7) 1.11568(14) 0.59265(12) 0.0553(4) Uani 1 1 d . . . . .
Cl2 Cl 0.36689(7) 1.04147(13) 0.80055(11) 0.0516(4) Uani 1 1 d . . . . .
N1 N 0.22299(19) 0.8410(4) 0.5804(3) 0.0381(10) Uani 1 1 d . . . . .
N2 N 0.30980(19) 0.7752(4) 0.7482(3) 0.0354(10) Uani 1 1 d . . . . .
N3 N 0.3515(2) 0.6041(4) 0.8136(3) 0.0379(10) Uani 1 1 d . . . . .
C1 C 0.2277(2) 0.7189(5) 0.5959(4) 0.0382(12) Uani 1 1 d . . . . .
C2 C 0.1780(3) 0.8849(6) 0.4987(4) 0.0470(14) Uani 1 1 d . . . . .
H2 H 0.174997 0.967846 0.487653 0.056 Uiso 1 1 calc R U . . .
C3 C 0.1362(3) 0.8101(7) 0.4310(5) 0.0541(16) Uani 1 1 d . . . . .
H3 H 0.105543 0.842130 0.374976 0.065 Uiso 1 1 calc R U . . .
C4 C 0.1406(3) 0.6882(7) 0.4477(5) 0.0534(16) Uani 1 1 d . . . . .
H4 H 0.112649 0.636499 0.403135 0.064 Uiso 1 1 calc R U . . .
C5 C 0.1864(3) 0.6423(6) 0.5305(5) 0.0483(15) Uani 1 1 d . . . . .
H5 H 0.189458 0.559551 0.542287 0.058 Uiso 1 1 calc R U . . .
C6 C 0.2775(2) 0.6819(5) 0.6854(4) 0.0394(12) Uani 1 1 d . . . . .
C7 C 0.3533(2) 0.7271(5) 0.8268(4) 0.0364(12) Uani 1 1 d . . . . .
C8 C 0.3041(2) 0.5748(5) 0.7231(4) 0.0365(12) Uani 1 1 d . . . . .
C9 C 0.3940(2) 0.7853(5) 0.9206(4) 0.0378(12) Uani 1 1 d . . . . .
C10 C 0.3734(3) 0.8177(5) 0.9924(5) 0.0524(16) Uani 1 1 d . . . . .
H10 H 0.335587 0.801732 0.980526 0.063 Uiso 1 1 calc R U . . .
C11 C 0.4112(4) 0.8732(6) 1.0794(5) 0.0634(19) Uani 1 1 d . . . . .
H11 H 0.398456 0.897436 1.126172 0.076 Uiso 1 1 calc R U . . .
C12 C 0.4683(3) 0.8934(6) 1.0984(5) 0.064(2) Uani 1 1 d . . . . .
H12 H 0.493269 0.930167 1.158150 0.076 Uiso 1 1 calc R U . . .
C13 C 0.4883(3) 0.8607(6) 1.0318(5) 0.0585(18) Uani 1 1 d . . . . .
H13 H 0.526572 0.874854 1.045347 0.070 Uiso 1 1 calc R U . . .
C14 C 0.4510(3) 0.8059(6) 0.9429(5) 0.0482(14) Uani 1 1 d . . . . .
C15 C 0.3895(3) 0.5177(6) 0.8738(5) 0.0482(14) Uani 1 1 d . . . . .
H15 H 0.420010 0.538914 0.934597 0.058 Uiso 1 1 calc R U . . .
C16 C 0.3813(3) 0.4020(6) 0.8427(5) 0.0564(17) Uani 1 1 d . . . . .
H16 H 0.406405 0.342704 0.882841 0.068 Uiso 1 1 calc R U . . .
C17 C 0.3356(3) 0.3695(6) 0.7505(5) 0.0549(16) Uani 1 1 d . . . . .
H17 H 0.331936 0.289628 0.729331 0.066 Uiso 1 1 calc R U . . .
C18 C 0.2971(3) 0.4511(5) 0.6927(5) 0.0481(14) Uani 1 1 d . . . . .
H18 H 0.266085 0.427549 0.633247 0.058 Uiso 1 1 calc R U . . .

loop_
_atom_site_aniso_label
_atom_site_aniso_U_11
_atom_site_aniso_U_22
_atom_site_aniso_U_33
_atom_site_aniso_U_23
_atom_site_aniso_U_13
_atom_site_aniso_U_12
Pt1 0.03495(12) 0.03296(11) 0.03421(11) -0.00350(9) 0.01250(9) -0.00128(9)
Br1 0.0538(4) 0.1130(7) 0.0898(6) -0.0324(5) 0.0403(4) -0.0167(4)
Cl1 0.0640(10) 0.0373(8) 0.0493(9) 0.0050(6) 0.0107(7) 0.0030(7)
Cl2 0.0535(9) 0.0380(7) 0.0449(8) -0.0042(6) 0.0047(7) -0.0110(6)
N1 0.032(2) 0.046(3) 0.035(2) -0.005(2) 0.0130(19) -0.003(2)
N2 0.033(2) 0.034(2) 0.039(2) -0.0021(19) 0.016(2) -0.0012(18)
N3 0.040(3) 0.032(2) 0.040(2) -0.0011(19) 0.016(2) -0.0017(19)
C1 0.034(3) 0.047(3) 0.037(3) -0.006(2) 0.019(2) -0.008(2)
C2 0.041(3) 0.055(4) 0.039(3) 0.003(3) 0.012(3) 0.003(3)
C3 0.038(3) 0.073(5) 0.043(3) -0.004(3) 0.011(3) -0.002(3)
C4 0.036(3) 0.070(4) 0.047(3) -0.019(3) 0.012(3) -0.017(3)
C5 0.041(3) 0.052(4) 0.050(3) -0.012(3) 0.018(3) -0.015(3)
C6 0.038(3) 0.036(3) 0.042(3) -0.007(2) 0.015(2) -0.016(2)
C7 0.031(3) 0.036(3) 0.041(3) -0.004(2) 0.015(2) -0.002(2)
C8 0.041(3) 0.036(3) 0.033(3) -0.001(2) 0.017(2) -0.006(2)
C9 0.036(3) 0.036(3) 0.036(3) 0.000(2) 0.011(2) 0.001(2)
C10 0.064(4) 0.034(3) 0.044(3) -0.003(3) 0.010(3) 0.005(3)
C11 0.095(6) 0.048(4) 0.045(4) -0.009(3) 0.028(4) 0.001(4)
C12 0.076(5) 0.054(4) 0.038(3) -0.004(3) 0.004(3) -0.015(4)
C13 0.047(4) 0.055(4) 0.050(4) -0.001(3) 0.000(3) -0.007(3)
C14 0.040(3) 0.046(3) 0.046(3) 0.001(3) 0.007(3) -0.003(3)
C15 0.050(4) 0.044(3) 0.046(3) 0.006(3) 0.016(3) 0.002(3)
C16 0.066(4) 0.036(3) 0.067(4) 0.007(3) 0.029(4) 0.007(3)
C17 0.069(4) 0.036(3) 0.066(4) -0.007(3) 0.036(4) -0.003(3)
C18 0.050(4) 0.044(3) 0.046(3) -0.006(3) 0.018(3) -0.007(3)

loop_
_atom_type_symbol
_atom_type_description
_atom_type_scat_dispersion_real
_atom_type_scat_dispersion_imag
_atom_type_scat_source
C C 0.0033 0.0016 'International Tables Vol C Tables 4.2.6.8 and 6.1.1.4'
H H 0.0000 0.0000 'International Tables Vol C Tables 4.2.6.8 and 6.1.1.4'
Br Br -0.2901 2.4595 'International Tables Vol C Tables 4.2.6.8 and 6.1.1.4'
Cl Cl 0.1484 0.1585 'International Tables Vol C Tables 4.2.6.8 and 6.1.1.4'
N N 0.0061 0.0033 'International Tables Vol C Tables 4.2.6.8 and 6.1.1.4'
Pt Pt -1.7033 8.3905 'International Tables Vol C Tables 4.2.6.8 and 6.1.1.4'

loop_
_geom_angle_atom_site_label_1
_geom_angle_atom_site_label_2
_geom_angle_atom_site_label_3
_geom_angle
_geom_angle_site_symmetry_1
_geom_angle_site_symmetry_3
_geom_angle_publ_flag
Cl1 Pt1 Cl2 89.05(6) . . ?
N1 Pt1 Cl1 93.76(14) . . ?
N1 Pt1 Cl2 175.83(14) . . ?
N2 Pt1 Cl1 173.15(13) . . ?
N2 Pt1 Cl2 96.75(13) . . ?
N2 Pt1 N1 80.26(18) . . ?
C1 N1 Pt1 115.1(4) . . ?
C2 N1 Pt1 125.8(4) . . ?
C2 N1 C1 119.0(5) . . ?
C6 N2 Pt1 113.2(4) . . ?
C7 N2 Pt1 136.8(4) . . ?
C7 N2 C6 108.5(5) . . ?
C7 N3 C8 109.0(4) . . ?
C7 N3 C15 128.7(5) . . ?
C15 N3 C8 122.2(5) . . ?
N1 C1 C5 120.5(5) . . ?
N1 C1 C6 114.4(5) . . ?
C5 C1 C6 125.1(6) . . ?
N1 C2 H2 119.1 . . ?
N1 C2 C3 121.8(6) . . ?
C3 C2 H2 119.1 . . ?
C2 C3 H3 120.5 . . ?
C4 C3 C2 119.0(6) . . ?
C4 C3 H3 120.5 . . ?
C3 C4 H4 120.1 . . ?
C3 C4 C5 119.7(6) . . ?
C5 C4 H4 120.1 . . ?
C1 C5 C4 119.9(6) . . ?
C1 C5 H5 120.0 . . ?
C4 C5 H5 120.0 . . ?
N2 C6 C1 115.7(5) . . ?
C8 C6 N2 108.9(5) . . ?
C8 C6 C1 135.3(5) . . ?
N2 C7 N3 108.1(5) . . ?
N2 C7 C9 129.3(5) . . ?
N3 C7 C9 122.2(5) . . ?
N3 C8 C18 117.5(5) . . ?
C6 C8 N3 105.3(5) . . ?
C6 C8 C18 137.2(5) . . ?
C10 C9 C7 118.2(5) . . ?
C14 C9 C7 122.7(5) . . ?
C14 C9 C10 119.1(5) . . ?
C9 C10 H10 120.9 . . ?
C11 C10 C9 118.1(7) . . ?
C11 C10 H10 120.9 . . ?
C10 C11 H11 119.6 . . ?
C10 C11 C12 120.8(7) . . ?
C12 C11 H11 119.6 . . ?
C11 C12 H12 119.3 . . ?
C13 C12 C11 121.3(6) . . ?
C13 C12 H12 119.3 . . ?
C12 C13 H13 120.5 . . ?
C12 C13 C14 119.1(7) . . ?
C14 C13 H13 120.5 . . ?
C9 C14 Br1 119.1(4) . . ?
C9 C14 C13 121.5(6) . . ?
C13 C14 Br1 119.4(5) . . ?
N3 C15 H15 120.7 . . ?
C16 C15 N3 118.6(6) . . ?
C16 C15 H15 120.7 . . ?
C15 C16 H16 119.5 . . ?
C15 C16 C17 121.0(6) . . ?
C17 C16 H16 119.5 . . ?
C16 C17 H17 119.3 . . ?
C18 C17 C16 121.4(6) . . ?
C18 C17 H17 119.3 . . ?
C8 C18 H18 120.4 . . ?
C17 C18 C8 119.3(6) . . ?
C17 C18 H18 120.4 . . ?

loop_
_geom_bond_atom_site_label_1
_geom_bond_atom_site_label_2
_geom_bond_distance
_geom_bond_site_symmetry_2
_geom_bond_publ_flag
Pt1 Cl1 2.2951(15) . ?
Pt1 Cl2 2.2951(14) . ?
Pt1 N1 2.034(4) . ?
Pt1 N2 2.024(4) . ?
Br1 C14 1.887(7) . ?
N1 C1 1.368(7) . ?
N1 C2 1.348(7) . ?
N2 C6 1.395(7) . ?
N2 C7 1.324(7) . ?
N3 C7 1.374(7) . ?
N3 C8 1.400(7) . ?
N3 C15 1.379(7) . ?
C1 C5 1.373(8) . ?
C1 C6 1.443(8) . ?
C2 H2 0.9300 . ?
C2 C3 1.380(9) . ?
C3 H3 0.9300 . ?
C3 C4 1.369(10) . ?
C4 H4 0.9300 . ?
C4 C5 1.374(9) . ?
C5 H5 0.9300 . ?
C6 C8 1.361(8) . ?
C7 C9 1.473(7) . ?
C8 C18 1.429(8) . ?
C9 C10 1.428(9) . ?
C9 C14 1.377(8) . ?
C10 H10 0.9300 . ?
C10 C11 1.374(9) . ?
C11 H11 0.9300 . ?
C11 C12 1.391(11) . ?
C12 H12 0.9300 . ?
C12 C13 1.350(10) . ?
C13 H13 0.9300 . ?
C13 C14 1.385(8) . ?
C15 H15 0.9300 . ?
C15 C16 1.346(9) . ?
C16 H16 0.9300 . ?
C16 C17 1.406(10) . ?
C17 H17 0.9300 . ?
C17 C18 1.337(9) . ?
C18 H18 0.9300 . ?

loop_
_geom_torsion_atom_site_label_1
_geom_torsion_atom_site_label_2
_geom_torsion_atom_site_label_3
_geom_torsion_atom_site_label_4
_geom_torsion
_geom_torsion_site_symmetry_1
_geom_torsion_site_symmetry_2
_geom_torsion_site_symmetry_3
_geom_torsion_site_symmetry_4
_geom_torsion_publ_flag
Pt1 N1 C1 C5 -179.3(4) . . . . ?
Pt1 N1 C1 C6 2.1(6) . . . . ?
Pt1 N1 C2 C3 178.2(4) . . . . ?
Pt1 N2 C6 C1 -12.3(6) . . . . ?
Pt1 N2 C6 C8 164.2(4) . . . . ?
Pt1 N2 C7 N3 -161.3(4) . . . . ?
Pt1 N2 C7 C9 26.1(9) . . . . ?
N1 C1 C5 C4 1.3(9) . . . . ?
N1 C1 C6 N2 6.7(7) . . . . ?
N1 C1 C6 C8 -168.5(6) . . . . ?
N1 C2 C3 C4 0.2(10) . . . . ?
N2 C6 C8 N3 3.5(6) . . . . ?
N2 C6 C8 C18 -173.3(7) . . . . ?
N2 C7 C9 C10 73.8(8) . . . . ?
N2 C7 C9 C14 -108.3(7) . . . . ?
N3 C7 C9 C10 -97.9(6) . . . . ?
N3 C7 C9 C14 80.0(7) . . . . ?
N3 C8 C18 C17 -0.3(9) . . . . ?
N3 C15 C16 C17 0.6(10) . . . . ?
C1 N1 C2 C3 0.8(9) . . . . ?
C1 C6 C8 N3 179.0(6) . . . . ?
C1 C6 C8 C18 2.1(12) . . . . ?
C2 N1 C1 C5 -1.6(8) . . . . ?
C2 N1 C1 C6 179.8(5) . . . . ?
C2 C3 C4 C5 -0.5(10) . . . . ?
C3 C4 C5 C1 -0.3(10) . . . . ?
C5 C1 C6 N2 -171.8(5) . . . . ?
C5 C1 C6 C8 13.0(11) . . . . ?
C6 N2 C7 N3 3.0(6) . . . . ?
C6 N2 C7 C9 -169.6(5) . . . . ?
C6 C1 C5 C4 179.7(6) . . . . ?
C6 C8 C18 C17 176.2(7) . . . . ?
C7 N2 C6 C1 179.4(5) . . . . ?
C7 N2 C6 C8 -4.2(6) . . . . ?
C7 N3 C8 C6 -1.7(6) . . . . ?
C7 N3 C8 C18 175.9(5) . . . . ?
C7 N3 C15 C16 -175.6(6) . . . . ?
C7 C9 C10 C11 -179.3(5) . . . . ?
C7 C9 C14 Br1 2.3(8) . . . . ?
C7 C9 C14 C13 -179.9(6) . . . . ?
C8 N3 C7 N2 -0.8(6) . . . . ?
C8 N3 C7 C9 172.4(5) . . . . ?
C8 N3 C15 C16 1.9(9) . . . . ?
C9 C10 C11 C12 -2.1(10) . . . . ?
C10 C9 C14 Br1 -179.8(4) . . . . ?
C10 C9 C14 C13 -2.1(9) . . . . ?
C10 C11 C12 C13 0.8(11) . . . . ?
C11 C12 C13 C14 -0.1(11) . . . . ?
C12 C13 C14 Br1 178.5(5) . . . . ?
C12 C13 C14 C9 0.7(10) . . . . ?
C14 C9 C10 C11 2.7(9) . . . . ?
C15 N3 C7 N2 176.9(5) . . . . ?
C15 N3 C7 C9 -9.9(9) . . . . ?
C15 N3 C8 C6 -179.6(5) . . . . ?
C15 N3 C8 C18 -2.0(8) . . . . ?
C15 C16 C17 C18 -3.0(11) . . . . ?
C16 C17 C18 C8 2.8(10) . . . . ?

loop_
_smtbx_masks_void_nr
_smtbx_masks_void_average_x
_smtbx_masks_void_average_y
_smtbx_masks_void_average_z
_smtbx_masks_void_volume
_smtbx_masks_void_count_electrons
_smtbx_masks_void_content
1 0.000 0.078 0.250 103.6 39.6 '2.25 meoh'
2 0.000 -0.078 0.750 103.6 41.5 '2.25 meoh'
3 0.500 0.422 0.750 103.6 41.5 '2.25 meoh'
4 0.500 0.578 0.250 103.6 39.6 '2.25 meoh'
